data_7029451
loop_
_publ_author_name
'Achira, Hiroto'
'Ito, Muneyuki'
'Mutai, Toshiki'
'Yoshikawa, Isao'
'Araki, Koji'
'Houjou, Hirohiko'

_publ_section_title
;
 Spontaneous helical folding of bis(Ni-salphen) complexes in solution and
 in the solid state: spectroscopic tracking of the unfolding process
 induced by Na(+) ions.
;
_journal_issue 15
_journal_name_full 'Dalton transactions (Cambridge, England : 2003)'
_journal_page_first 5899
_journal_page_last 5907
_journal_paper_doi 10.1039/c3dt53397b
_journal_volume 43
_journal_year 2014
_chemical_formula_moiety 'C100 H132 N4 Ni2 O8, C2 H6 O'
_chemical_formula_sum 'C102 H138 N4 Ni2 O9'
_chemical_formula_weight 1681.58
_chemical_name_systematic
;
 ?
;
_space_group_crystal_system triclinic
_space_group_IT_number 2
_space_group_name_Hall '-P 1'
_space_group_name_H-M_alt 'P -1'
_symmetry_space_group_name_Hall '-P 1'
_symmetry_space_group_name_H-M 'P -1'
_atom_sites_solution_hydrogens geom
_audit_creation_method SHELXL-2013
_cell_angle_alpha 64.07(2)
_cell_angle_beta 79.02(3)
_cell_angle_gamma 72.67(3)
_cell_formula_units_Z 2
_cell_length_a 13.544(7)
_cell_length_b 19.397(7)
_cell_length_c 20.246(10)
_cell_measurement_reflns_used 10704
_cell_measurement_temperature 93(2)
_cell_measurement_theta_max 25.35
_cell_measurement_theta_min 3.04
_cell_volume 4555(4)
_computing_cell_refinement CrystalClear
_computing_data_collection 'CrystalClear (Rigaku Inc., 2008)'
_computing_data_reduction CrystalClear
_computing_molecular_graphics 'CrystalStructure 4.0'
_computing_publication_material 'CrystalStructure 4.0 (Rigaku, 2010)'
_computing_structure_refinement 'SHELXL-2013 (Sheldrick, 2013)'
_computing_structure_solution 'SIR2004 (Burla, et al., 2005)'
_diffrn_ambient_temperature 93(2)
_diffrn_detector_area_resol_mean 7.111
_diffrn_measured_fraction_theta_full 0.971
_diffrn_measured_fraction_theta_max 0.969
_diffrn_measurement_device_type 'VariMax DW with Saturn'
_diffrn_measurement_method \w
_diffrn_radiation_source 'fine-focus sealed tube'
_diffrn_radiation_type MoK\a
_diffrn_radiation_wavelength 0.71075
_diffrn_reflns_av_R_equivalents 0.0718
_diffrn_reflns_av_unetI/netI 0.1568
_diffrn_reflns_Laue_measured_fraction_full 0.971
_diffrn_reflns_Laue_measured_fraction_max 0.969
_diffrn_reflns_limit_h_max 16
_diffrn_reflns_limit_h_min -15
_diffrn_reflns_limit_k_max 21
_diffrn_reflns_limit_k_min -23
_diffrn_reflns_limit_l_max 21
_diffrn_reflns_limit_l_min -24
_diffrn_reflns_number 30498
_diffrn_reflns_point_group_measured_fraction_full 0.971
_diffrn_reflns_point_group_measured_fraction_max 0.969
_diffrn_reflns_theta_full 25.242
_diffrn_reflns_theta_max 25.261
_diffrn_reflns_theta_min 3.040
_exptl_absorpt_coefficient_mu 0.473
_exptl_absorpt_correction_T_max 0.981
_exptl_absorpt_correction_T_min 0.905
_exptl_absorpt_correction_type numerical
_exptl_absorpt_process_details 'NUMABS (Rigaku, 1999)'
_exptl_crystal_colour red
_exptl_crystal_density_diffrn 1.226
_exptl_crystal_density_method 'not measured'
_exptl_crystal_description needle
_exptl_crystal_F_000 1812
_exptl_crystal_size_max 0.40
_exptl_crystal_size_mid 0.07
_exptl_crystal_size_min 0.04
_refine_diff_density_max 0.706
_refine_diff_density_min -0.691
_refine_diff_density_rms 0.093
_refine_ls_extinction_method none
_refine_ls_goodness_of_fit_ref 1.055
_refine_ls_hydrogen_treatment constr
_refine_ls_matrix_type full
_refine_ls_number_parameters 1162
_refine_ls_number_reflns 16021
_refine_ls_number_restraints 74
_refine_ls_restrained_S_all 1.056
_refine_ls_R_factor_all 0.1541
_refine_ls_R_factor_gt 0.0961
_refine_ls_shift/su_max 0.000
_refine_ls_shift/su_mean 0.000
_refine_ls_structure_factor_coef Fsqd
_refine_ls_weighting_details 'w=1/[\s^2^(Fo^2^)+(0.0814P)^2^+8.3223P] where P=(Fo^2^+2Fc^2^)/3'
_refine_ls_weighting_scheme calc
_refine_ls_wR_factor_gt 0.1962
_refine_ls_wR_factor_ref 0.2446
_reflns_Friedel_coverage 0.000
_reflns_number_gt 9464
_reflns_number_total 16021
_reflns_threshold_expression 'I > 2\s(I)'
_cod_data_source_file c3dt53397b2.cif
_cod_data_source_block shelxl
_cod_database_code 7029451
_shelx_space_group_comment
;
The symmetry employed for this shelxl refinement is uniquely defined
by the following loop, which should always be used as a source of
symmetry information in preference to the above space-group names.
They are only intended as comments.
;
_shelx_estimated_absorpt_t_min 0.833
_shelx_estimated_absorpt_t_max 0.981
_shelxl_version_number 2013-4

loop_
_space_group_symop_operation_xyz
'x, y, z'
'-x, -y, -z'

loop_
_atom_site_label
_atom_site_type_symbol
_atom_site_fract_x
_atom_site_fract_y
_atom_site_fract_z
_atom_site_U_iso_or_equiv
_atom_site_adp_type
_atom_site_occupancy
_atom_site_site_symmetry_order
_atom_site_calc_flag
_atom_site_refinement_flags_posn
_atom_site_refinement_flags_adp
_atom_site_refinement_flags_occupancy
_atom_site_disorder_assembly
_atom_site_disorder_group
Ni1 Ni 0.41063(6) -0.13082(4) 0.05053(4) 0.0258(2) Uani 1 1 d . . . . .
O1 O 0.4712(3) -0.1590(2) -0.0265(2) 0.0291(9) Uani 1 1 d . . . . .
C1 C 0.4863(4) -0.1126(4) -0.0952(3) 0.0278(14) Uani 1 1 d . . . . .
C2 C 0.5311(4) -0.1508(4) -0.1452(3) 0.0327(14) Uani 1 1 d . . . . .
H1 H 0.5480 -0.2069 -0.1262 0.039 Uiso 1 1 calc R U . . .
C3 C 0.5498(4) -0.1095(4) -0.2179(3) 0.0316(14) Uani 1 1 d . . . . .
H2 H 0.5758 -0.1369 -0.2491 0.038 Uiso 1 1 calc R U . . .
C4 C 0.5307(4) -0.0242(4) -0.2492(3) 0.0254(13) Uani 1 1 d . . . . .
C5 C 0.5561(5) 0.0196(4) -0.3252(3) 0.0361(16) Uani 1 1 d . . . . .
H3 H 0.5826 -0.0075 -0.3566 0.043 Uiso 1 1 calc R U . . .
C6 C 0.5434(5) 0.0991(4) -0.3538(3) 0.0357(15) Uani 1 1 d . . . . .
H4 H 0.5609 0.1274 -0.4044 0.043 Uiso 1 1 calc R U . . .
C7 C 0.5042(5) 0.1383(4) -0.3072(3) 0.0344(15) Uani 1 1 d . . . . .
H5 H 0.4963 0.1938 -0.3269 0.041 Uiso 1 1 calc R U . . .
C8 C 0.4765(4) 0.0995(4) -0.2339(3) 0.0309(14) Uani 1 1 d . . . . .
H6 H 0.4485 0.1285 -0.2043 0.037 Uiso 1 1 calc R U . . .
C9 C 0.4893(4) 0.0168(4) -0.2022(3) 0.0296(14) Uani 1 1 d . . . . .
C10 C 0.4638(4) -0.0285(3) -0.1242(3) 0.0244(13) Uani 1 1 d . . . . .
C11 C 0.4165(4) 0.0111(3) -0.0771(3) 0.0243(13) Uani 1 1 d . . . . .
H7 H 0.4018 0.0672 -0.0986 0.029 Uiso 1 1 calc R U . . .
N1 N 0.3913(3) -0.0237(3) -0.0057(2) 0.0246(11) Uani 1 1 d . . . . .
C12 C 0.3426(4) 0.0237(4) 0.0343(3) 0.0274(13) Uani 1 1 d . . . . .
C13 C 0.3194(4) 0.1066(4) 0.0066(3) 0.0294(14) Uani 1 1 d . . . . .
H8 H 0.3356 0.1367 -0.0439 0.035 Uiso 1 1 calc R U . . .
C14 C 0.2732(4) 0.1439(3) 0.0528(3) 0.0285(14) Uani 1 1 d . . . . .
O2 O 0.2496(3) 0.2239(2) 0.0326(2) 0.0323(10) Uani 1 1 d . . . . .
C15 C 0.2870(5) 0.2722(3) -0.0391(3) 0.0317(14) Uani 1 1 d . . . . .
H9 H 0.2490 0.2743 -0.0774 0.038 Uiso 1 1 calc R U . . .
H10 H 0.3617 0.2500 -0.0479 0.038 Uiso 1 1 calc R U . . .
C16 C 0.2698(5) 0.3539(3) -0.0419(3) 0.0322(14) Uani 1 1 d . . . . .
H11 H 0.1952 0.3748 -0.0315 0.039 Uiso 1 1 calc R U . . .
H12 H 0.2909 0.3896 -0.0919 0.039 Uiso 1 1 calc R U . . .
C17 C 0.3323(5) 0.3524(4) 0.0144(3) 0.0348(15) Uani 1 1 d . . . . .
H13 H 0.4067 0.3310 0.0039 0.042 Uiso 1 1 calc R U . . .
H14 H 0.3113 0.3162 0.0641 0.042 Uiso 1 1 calc R U . . .
C18 C 0.3183(5) 0.4339(4) 0.0145(4) 0.0397(16) Uani 1 1 d . . . . .
H15 H 0.3435 0.4690 -0.0344 0.048 Uiso 1 1 calc R U . . .
H16 H 0.3624 0.4280 0.0513 0.048 Uiso 1 1 calc R U . . .
C19 C 0.2060(5) 0.4744(4) 0.0318(4) 0.0376(16) Uani 1 1 d . . . . .
H17 H 0.2057 0.5244 0.0341 0.045 Uiso 1 1 calc R U . . .
H18 H 0.1636 0.4879 -0.0090 0.045 Uiso 1 1 calc R U . . .
C20 C 0.1558(5) 0.4232(4) 0.1044(3) 0.0386(16) Uani 1 1 d . . . . .
H19 H 0.1574 0.3726 0.1027 0.046 Uiso 1 1 calc R U . . .
H20 H 0.1967 0.4110 0.1454 0.046 Uiso 1 1 calc R U . . .
C21 C 0.0438(5) 0.4637(4) 0.1192(3) 0.0382(16) Uani 1 1 d . . . . .
H21 H 0.0058 0.4837 0.0746 0.046 Uiso 1 1 calc R U . . .
H22 H 0.0433 0.5097 0.1287 0.046 Uiso 1 1 calc R U . . .
C22 C -0.0134(5) 0.4090(4) 0.1848(4) 0.0474(18) Uani 1 1 d . . . . .
H23 H 0.0212 0.3923 0.2301 0.057 Uiso 1 1 calc R U . . .
H24 H -0.0085 0.3610 0.1771 0.057 Uiso 1 1 calc R U . . .
C23 C -0.1282(6) 0.4487(5) 0.1953(5) 0.066(2) Uani 1 1 d . . . . .
H25 H -0.1591 0.4729 0.1473 0.079 Uiso 1 1 calc R U . . .
H26 H -0.1320 0.4921 0.2098 0.079 Uiso 1 1 calc R U . . .
C24 C -0.1954(6) 0.3945(5) 0.2528(5) 0.070(2) Uani 1 1 d . . . . .
H27 H -0.1598 0.3640 0.2991 0.084 Uiso 1 1 calc R U . . .
H28 H -0.2623 0.4277 0.2633 0.084 Uiso 1 1 calc R U . . .
C25 C -0.2161(8) 0.3388(6) 0.2285(5) 0.079(3) Uani 1 1 d . . . . .
H29 H -0.1497 0.3020 0.2232 0.094 Uiso 1 1 calc R U . . .
H30 H -0.2442 0.3691 0.1794 0.094 Uiso 1 1 calc R U . . .
C26 C -0.2920(7) 0.2905(6) 0.2805(5) 0.079(3) Uani 1 1 d . . . . .
H31 H -0.2648 0.2598 0.3293 0.119 Uiso 1 1 calc R U . . .
H32 H -0.3004 0.2544 0.2611 0.119 Uiso 1 1 calc R U . . .
H33 H -0.3592 0.3262 0.2843 0.119 Uiso 1 1 calc R U . . .
C27 C 0.2483(4) 0.0986(4) 0.1285(3) 0.0287(14) Uani 1 1 d . . . . .
O3 O 0.2019(3) 0.1429(2) 0.1685(2) 0.0299(9) Uani 1 1 d . . . . .
C28 C 0.1757(5) 0.1015(4) 0.2463(3) 0.0300(14) Uani 1 1 d . . . . .
H34 H 0.2386 0.0650 0.2718 0.036 Uiso 1 1 calc R U . . .
H35 H 0.1254 0.0704 0.2535 0.036 Uiso 1 1 calc R U . . .
C29 C 0.1286(5) 0.1645(4) 0.2764(3) 0.0410(17) Uani 1 1 d . . . . .
H36 H 0.0686 0.2023 0.2483 0.049 Uiso 1 1 calc R U . . .
H37 H 0.1806 0.1941 0.2698 0.049 Uiso 1 1 calc R U . . .
C30 C 0.0930(5) 0.1278(4) 0.3589(3) 0.0442(18) Uani 1 1 d . . . . .
H38 H 0.0479 0.0928 0.3662 0.053 Uiso 1 1 calc R U . . .
H39 H 0.1544 0.0951 0.3876 0.053 Uiso 1 1 calc R U . . .
C31 C 0.0348(6) 0.1897(5) 0.3873(4) 0.057(2) Uani 1 1 d . . . . .
H40 H -0.0218 0.2258 0.3547 0.069 Uiso 1 1 calc R U . . .
H41 H 0.0825 0.2212 0.3839 0.069 Uiso 1 1 calc R U . . .
C32 C -0.0121(6) 0.1574(5) 0.4667(4) 0.053(2) Uani 1 1 d . . . . .
H42 H 0.0438 0.1196 0.4992 0.064 Uiso 1 1 calc R U . . .
H43 H -0.0411 0.2017 0.4823 0.064 Uiso 1 1 calc R U . . .
C33 C -0.0977(5) 0.1159(5) 0.4773(4) 0.0509(19) Uani 1 1 d . . . . .
H44 H -0.1443 0.1483 0.4366 0.061 Uiso 1 1 calc R U . . .
H45 H -0.0655 0.0644 0.4740 0.061 Uiso 1 1 calc R U . . .
C34 C -0.1620(6) 0.1018(4) 0.5500(4) 0.0502(19) Uani 1 1 d . . . . .
H46 H -0.1152 0.0700 0.5906 0.060 Uiso 1 1 calc R U . . .
H47 H -0.2105 0.0703 0.5545 0.060 Uiso 1 1 calc R U . . .
C35 C -0.2253(5) 0.1780(4) 0.5597(4) 0.0476(18) Uani 1 1 d . . . . .
H48 H -0.2687 0.1632 0.6066 0.057 Uiso 1 1 calc R U . . .
H49 H -0.1766 0.2053 0.5632 0.057 Uiso 1 1 calc R U . . .
C36 C -0.2939(6) 0.2342(4) 0.4983(4) 0.0485(19) Uani 1 1 d . . . . .
H50 H -0.3310 0.2040 0.4873 0.058 Uiso 1 1 calc R U . . .
H51 H -0.2497 0.2580 0.4537 0.058 Uiso 1 1 calc R U . . .
C37 C -0.3737(7) 0.3007(5) 0.5142(4) 0.062(2) Uani 1 1 d . . . . .
H52 H -0.4164 0.2770 0.5597 0.075 Uiso 1 1 calc R U . . .
H53 H -0.3366 0.3322 0.5235 0.075 Uiso 1 1 calc R U . . .
C38 C -0.4451(8) 0.3559(5) 0.4526(5) 0.090(3) Uani 1 1 d . . . . .
H54 H -0.4030 0.3848 0.4092 0.108 Uiso 1 1 calc R U . . .
H55 H -0.4744 0.3235 0.4387 0.108 Uiso 1 1 calc R U . . .
C39 C -0.5329(10) 0.4151(6) 0.4703(5) 0.143(6) Uani 1 1 d . . . . .
H56 H -0.5729 0.3877 0.5150 0.214 Uiso 1 1 calc R U . . .
H57 H -0.5780 0.4444 0.4292 0.214 Uiso 1 1 calc R U . . .
H58 H -0.5052 0.4521 0.4781 0.214 Uiso 1 1 calc R U . . .
C40 C 0.2714(4) 0.0171(3) 0.1557(3) 0.0255(13) Uani 1 1 d . . . . .
H59 H 0.2548 -0.0135 0.2060 0.031 Uiso 1 1 calc R U . . .
C41 C 0.3198(4) -0.0197(3) 0.1077(3) 0.0245(13) Uani 1 1 d . . . . .
N2 N 0.3492(3) -0.1032(3) 0.1291(2) 0.0239(11) Uani 1 1 d . . . . .
C42 C 0.3322(5) -0.1532(4) 0.1965(3) 0.0311(14) Uani 1 1 d . . . . .
H60 H 0.2998 -0.1315 0.2315 0.037 Uiso 1 1 calc R U . . .
C43 C 0.3578(4) -0.2367(3) 0.2224(3) 0.0260(13) Uani 1 1 d . . . . .
C44 C 0.3337(5) -0.2828(4) 0.2976(3) 0.0353(15) Uani 1 1 d . . . . .
H61 H 0.3025 -0.2569 0.3295 0.042 Uiso 1 1 calc R U . . .
C45 C 0.3542(5) -0.3638(4) 0.3256(4) 0.0399(16) Uani 1 1 d . . . . .
H62 H 0.3371 -0.3936 0.3760 0.048 Uiso 1 1 calc R U . . .
C46 C 0.4008(5) -0.4012(4) 0.2783(3) 0.0386(16) Uani 1 1 d . . . . .
H63 H 0.4152 -0.4572 0.2979 0.046 Uiso 1 1 calc R U . . .
C47 C 0.4271(5) -0.3610(4) 0.2042(3) 0.0334(15) Uani 1 1 d . . . . .
C48 C 0.4063(4) -0.2758(3) 0.1748(3) 0.0282(13) Uani 1 1 d . . . . .
O4 O 0.4346(3) -0.2382(2) 0.1051(2) 0.0312(10) Uani 1 1 d . . . . .
C49 C 0.4758(5) -0.4033(4) 0.1535(3) 0.0352(15) Uani 1 1 d . . . . .
H64 H 0.4943 -0.3646 0.1044 0.042 Uiso 1 1 calc R U . . .
H65 H 0.5403 -0.4429 0.1737 0.042 Uiso 1 1 calc R U . . .
C50 C 0.4017(5) -0.4440(4) 0.1461(3) 0.0341(15) Uani 1 1 d . . . . .
C51 C 0.4223(6) -0.5210(4) 0.1692(4) 0.0471(18) Uani 1 1 d . . . . .
H66 H 0.4853 -0.5530 0.1914 0.056 Uiso 1 1 calc R U . . .
H67 H 0.3742 -0.5448 0.1637 0.056 Uiso 1 1 calc R U . . .
C52 C 0.3024(5) -0.3902(4) 0.1105(3) 0.0339(15) Uani 1 1 d . . . . .
H68 H 0.2684 -0.3555 0.1366 0.041 Uiso 1 1 calc R U . . .
H69 H 0.2549 -0.4229 0.1163 0.041 Uiso 1 1 calc R U . . .
Ni2 Ni 0.17570(6) -0.11831(4) 0.02907(4) 0.0262(2) Uani 1 1 d . . . . .
O5 O 0.1376(3) -0.1563(2) 0.1280(2) 0.0280(9) Uani 1 1 d . . . . .
C53 C 0.0930(4) -0.1163(3) 0.1682(3) 0.0234(13) Uani 1 1 d . . . . .
C54 C 0.0802(4) -0.1621(4) 0.2461(3) 0.0300(14) Uani 1 1 d . . . . .
H70 H 0.1052 -0.2179 0.2655 0.036 Uiso 1 1 calc R U . . .
C55 C 0.0328(4) -0.1264(4) 0.2919(3) 0.0331(15) Uani 1 1 d . . . . .
H71 H 0.0266 -0.1581 0.3432 0.040 Uiso 1 1 calc R U . . .
C56 C -0.0083(4) -0.0426(4) 0.2661(3) 0.0311(14) Uani 1 1 d . . . . .
C57 C -0.0641(5) -0.0074(4) 0.3156(3) 0.0376(16) Uani 1 1 d . . . . .
H72 H -0.0732 -0.0400 0.3664 0.045 Uiso 1 1 calc R U . . .
C58 C -0.1044(5) 0.0719(4) 0.2909(4) 0.0378(16) Uani 1 1 d . . . . .
H73 H -0.1424 0.0946 0.3241 0.045 Uiso 1 1 calc R U . . .
C59 C -0.0893(4) 0.1201(4) 0.2159(4) 0.0355(15) Uani 1 1 d . . . . .
H74 H -0.1170 0.1756 0.1984 0.043 Uiso 1 1 calc R U . . .
C60 C -0.0341(4) 0.0872(4) 0.1669(3) 0.0302(14) Uani 1 1 d . . . . .
H75 H -0.0231 0.1208 0.1167 0.036 Uiso 1 1 calc R U . . .
C61 C 0.0057(4) 0.0050(4) 0.1904(3) 0.0268(13) Uani 1 1 d . . . . .
C62 C 0.0598(4) -0.0329(3) 0.1403(3) 0.0244(13) Uani 1 1 d . . . . .
C63 C 0.0793(4) 0.0154(3) 0.0634(3) 0.0241(12) Uani 1 1 d . . . . .
H76 H 0.0560 0.0712 0.0472 0.029 Uiso 1 1 calc R U . . .
N3 N 0.1271(3) -0.0132(3) 0.0149(2) 0.0228(10) Uani 1 1 d . . . . .
C64 C 0.1452(4) 0.0398(3) -0.0599(3) 0.0282(13) Uani 1 1 d . . . . .
C65 C 0.1204(5) 0.1222(4) -0.0868(3) 0.0310(14) Uani 1 1 d . . . . .
H77 H 0.0903 0.1477 -0.0545 0.037 Uiso 1 1 calc R U . . .
C66 C 0.1400(5) 0.1660(3) -0.1604(3) 0.0338(15) Uani 1 1 d . . . . .
O6 O 0.1207(4) 0.2477(3) -0.1865(3) 0.0526(13) Uani 1 1 d . . . . .
C67 C 0.0306(6) 0.2896(5) -0.2202(5) 0.033(3) Uani 0.761(14) 1 d . . P A 1
H78 H -0.0265 0.2651 -0.1902 0.040 Uiso 0.761(14) 1 calc R U P A 1
H79 H 0.0372 0.2872 -0.2688 0.040 Uiso 0.761(14) 1 calc R U P A 1
C68 C 0.018(2) 0.2879(17) -0.1558(18) 0.047(10) Uani 0.239(14) 1 d . . P A 2
H80 H 0.0259 0.2927 -0.1104 0.056 Uiso 0.239(14) 1 calc R U P A 2
H81 H -0.0385 0.2618 -0.1476 0.056 Uiso 0.239(14) 1 calc R U P A 2
C69 C 0.0039(6) 0.3758(4) -0.2309(5) 0.057(2) Uani 1 1 d . . . . .
H82 H 0.0649 0.3983 -0.2539 0.068 Uiso 0.761(14) 1 calc R U P A 1
H83 H -0.0152 0.3793 -0.1825 0.068 Uiso 0.761(14) 1 calc R U P A 1
H84 H 0.0147 0.4132 -0.2135 0.068 Uiso 0.239(14) 1 calc R U P A 2
H85 H 0.0648 0.3680 -0.2649 0.068 Uiso 0.239(14) 1 calc R U P A 2
C70 C -0.0876(5) 0.4229(5) -0.2806(4) 0.063(2) Uani 1 1 d . . . . .
H86 H -0.1456 0.3966 -0.2602 0.076 Uiso 1 1 calc R U . . .
H87 H -0.0658 0.4238 -0.3304 0.076 Uiso 1 1 calc R U . . .
C71 C -0.1253(7) 0.5104(4) -0.2859(5) 0.068(2) Uani 1 1 d . . . . .
H88 H -0.1387 0.5080 -0.2352 0.082 Uiso 1 1 calc R U . . .
H89 H -0.0677 0.5367 -0.3097 0.082 Uiso 1 1 calc R U . . .
C72 C -0.2185(6) 0.5607(6) -0.3261(5) 0.069(3) Uani 1 1 d . . . . .
H90 H -0.2749 0.5329 -0.3039 0.082 Uiso 1 1 calc R U . . .
H91 H -0.2036 0.5653 -0.3774 0.082 Uiso 1 1 calc R U . . .
C73 C -0.2586(7) 0.6426(5) -0.3285(4) 0.066(2) Uani 1 1 d . . . . .
H92 H -0.2696 0.6382 -0.2772 0.079 Uiso 1 1 calc R U . . .
H93 H -0.2036 0.6714 -0.3532 0.079 Uiso 1 1 calc R U . . .
C74 C -0.3566(6) 0.6924(5) -0.3659(5) 0.066(2) Uani 1 1 d . . . . .
H94 H -0.3442 0.6993 -0.4179 0.079 Uiso 1 1 calc R U . . .
H95 H -0.4105 0.6622 -0.3430 0.079 Uiso 1 1 calc R U . . .
C75 C -0.3996(7) 0.7712(5) -0.3652(5) 0.071(3) Uani 1 1 d . . . . .
H96 H -0.3451 0.8010 -0.3859 0.086 Uiso 1 1 calc R U . . .
H97 H -0.4163 0.7646 -0.3134 0.086 Uiso 1 1 calc R U . . .
C76 C -0.4962(6) 0.8209(5) -0.4074(5) 0.069(2) Uani 1 1 d . . . . .
H98 H -0.4778 0.8307 -0.4599 0.083 Uiso 1 1 calc R U . . .
H99 H -0.5486 0.7892 -0.3893 0.083 Uiso 1 1 calc R U . . .
C77 C -0.5445(7) 0.8968(5) -0.4030(4) 0.059(2) Uani 1 1 d . . . . .
H100 H -0.4916 0.9279 -0.4191 0.071 Uiso 1 1 calc R U . . .
H101 H -0.5662 0.8871 -0.3508 0.071 Uiso 1 1 calc R U . . .
C78 C -0.6396(7) 0.9474(5) -0.4490(5) 0.073(3) Uani 1 1 d . . . . .
H102 H -0.6182 0.9572 -0.5013 0.087 Uiso 1 1 calc R U . . .
H103 H -0.6929 0.9167 -0.4328 0.087 Uiso 1 1 calc R U . . .
C79 C -0.6862(7) 1.0232(6) -0.4440(5) 0.083(3) Uani 1 1 d . . . . .
H104 H -0.7095 1.0143 -0.3926 0.124 Uiso 1 1 calc R U . . .
H105 H -0.7456 1.0513 -0.4745 0.124 Uiso 1 1 calc R U . . .
H106 H -0.6347 1.0549 -0.4614 0.124 Uiso 1 1 calc R U . . .
C80 C 0.1875(4) 0.1294(4) -0.2091(3) 0.0300(14) Uani 1 1 d . . . . .
O7 O 0.2060(3) 0.1796(2) -0.2812(2) 0.0359(10) Uani 1 1 d . . . . .
C81 C 0.2518(5) 0.1447(4) -0.3332(3) 0.0367(15) Uani 1 1 d D . . . .
H107 H 0.2028 0.1200 -0.3406 0.044 Uiso 1 1 calc R U . . .
H108 H 0.3159 0.1035 -0.3150 0.044 Uiso 1 1 calc R U . . .
C82 C 0.2762(5) 0.2109(4) -0.4050(4) 0.0494(19) Uani 1 1 d D . . . .
H109 H 0.3033 0.1887 -0.4425 0.059 Uiso 0.578(9) 1 calc R U P B 3
H110 H 0.3326 0.2290 -0.3975 0.059 Uiso 0.578(9) 1 calc R U P B 3
H111 H 0.3333 0.1889 -0.4342 0.059 Uiso 0.422(9) 1 calc R U P B 4
H112 H 0.2989 0.2489 -0.3945 0.059 Uiso 0.422(9) 1 calc R U P B 4
C83 C 0.1859(10) 0.2839(8) -0.4368(7) 0.043(4) Uani 0.578(9) 1 d D U P B 3
H113 H 0.1446 0.2983 -0.3968 0.051 Uiso 0.578(9) 1 calc R U P B 3
H114 H 0.2135 0.3295 -0.4727 0.051 Uiso 0.578(9) 1 calc R U P B 3
C84 C 0.1177(10) 0.2638(7) -0.4747(7) 0.056(4) Uani 0.578(9) 1 d D U P B 3
H115 H 0.1616 0.2440 -0.5109 0.067 Uiso 0.578(9) 1 calc R U P B 3
H116 H 0.0865 0.2209 -0.4374 0.067 Uiso 0.578(9) 1 calc R U P B 3
C85 C 0.0315(11) 0.3343(9) -0.5140(8) 0.071(4) Uani 0.578(9) 1 d D U P B 3
H117 H 0.0626 0.3786 -0.5483 0.085 Uiso 0.578(9) 1 calc R U P B 3
H118 H -0.0026 0.3200 -0.5437 0.085 Uiso 0.578(9) 1 calc R U P B 3
C86 C -0.0495(12) 0.3619(14) -0.4627(11) 0.107(9) Uani 0.578(9) 1 d D U P B 3
H119 H -0.0132 0.3730 -0.4317 0.128 Uiso 0.578(9) 1 calc R U P B 3
H120 H -0.0802 0.3170 -0.4294 0.128 Uiso 0.578(9) 1 calc R U P B 3
C87 C -0.1378(13) 0.4330(10) -0.4941(10) 0.101(6) Uani 0.578(9) 1 d D U P B 3
H121 H -0.2026 0.4190 -0.4664 0.121 Uiso 0.578(9) 1 calc R U P B 3
H122 H -0.1285 0.4756 -0.4831 0.121 Uiso 0.578(9) 1 calc R U P B 3
C88 C -0.154(2) 0.4658(18) -0.5705(10) 0.26(3) Uani 0.578(9) 1 d D U P B 3
H123 H -0.1779 0.4286 -0.5814 0.313 Uiso 0.578(9) 1 calc R U P B 3
H124 H -0.0880 0.4738 -0.5999 0.313 Uiso 0.578(9) 1 calc R U P B 3
C89 C -0.2354(17) 0.5450(14) -0.5919(14) 0.158(11) Uani 0.578(9) 1 d D U P B 3
H125 H -0.2878 0.5445 -0.5503 0.190 Uiso 0.578(9) 1 calc R U P B 3
H126 H -0.2020 0.5888 -0.6051 0.190 Uiso 0.578(9) 1 calc R U P B 3
C90 C -0.285(2) 0.5550(13) -0.6559(14) 0.130(10) Uani 0.578(9) 1 d D U P B 3
H127 H -0.3268 0.5160 -0.6402 0.156 Uiso 0.578(9) 1 calc R U P B 3
H128 H -0.2305 0.5459 -0.6937 0.156 Uiso 0.578(9) 1 calc R U P B 3
C91 C -0.3523(19) 0.6373(17) -0.6877(12) 0.216(18) Uani 0.578(9) 1 d D U P B 3
H129 H -0.4256 0.6341 -0.6762 0.259 Uiso 0.578(9) 1 calc R U P B 3
H130 H -0.3409 0.6677 -0.6624 0.259 Uiso 0.578(9) 1 calc R U P B 3
C92 C -0.3362(16) 0.6816(14) -0.7672(12) 0.105(9) Uani 0.578(9) 1 d D U P B 3
H131 H -0.3061 0.7253 -0.7765 0.157 Uiso 0.578(9) 1 calc R U P B 3
H132 H -0.4029 0.7026 -0.7895 0.157 Uiso 0.578(9) 1 calc R U P B 3
H133 H -0.2889 0.6464 -0.7887 0.157 Uiso 0.578(9) 1 calc R U P B 3
C93 C 0.1777(16) 0.2542(14) -0.4499(11) 0.068(8) Uani 0.422(9) 1 d D U P B 4
H134 H 0.1988 0.2811 -0.5026 0.082 Uiso 0.422(9) 1 calc R U P B 4
H135 H 0.1408 0.2150 -0.4449 0.082 Uiso 0.422(9) 1 calc R U P B 4
C94 C 0.1064(17) 0.3138(13) -0.4232(12) 0.104(9) Uani 0.422(9) 1 d D U P B 4
H136 H 0.1485 0.3416 -0.4132 0.125 Uiso 0.422(9) 1 calc R U P B 4
H137 H 0.0700 0.2855 -0.3760 0.125 Uiso 0.422(9) 1 calc R U P B 4
C95 C 0.0254(16) 0.3754(12) -0.4768(12) 0.082(7) Uani 0.422(9) 1 d D U P B 4
H138 H 0.0003 0.4228 -0.4656 0.099 Uiso 0.422(9) 1 calc R U P B 4
H139 H 0.0574 0.3915 -0.5278 0.099 Uiso 0.422(9) 1 calc R U P B 4
C96 C -0.065(2) 0.3413(16) -0.4703(16) 0.103(12) Uani 0.422(9) 1 d D U P B 4
H140 H -0.0396 0.2845 -0.4606 0.124 Uiso 0.422(9) 1 calc R U P B 4
H141 H -0.1139 0.3459 -0.4283 0.124 Uiso 0.422(9) 1 calc R U P B 4
C97 C -0.122(2) 0.3844(12) -0.5401(13) 0.131(12) Uani 0.422(9) 1 d D U P B 4
H142 H -0.0704 0.3875 -0.5826 0.157 Uiso 0.422(9) 1 calc R U P B 4
H143 H -0.1685 0.3532 -0.5391 0.157 Uiso 0.422(9) 1 calc R U P B 4
C98 C -0.185(2) 0.4667(15) -0.5518(11) 0.100(10) Uani 0.422(9) 1 d D U P B 4
H144 H -0.1395 0.4994 -0.5538 0.120 Uiso 0.422(9) 1 calc R U P B 4
H145 H -0.2385 0.4650 -0.5108 0.120 Uiso 0.422(9) 1 calc R U P B 4
C99 C -0.236(3) 0.5025(11) -0.6259(17) 0.162(19) Uani 0.422(9) 1 d D U P B 4
H146 H -0.1872 0.4837 -0.6609 0.194 Uiso 0.422(9) 1 calc R U P B 4
H147 H -0.2983 0.4817 -0.6172 0.194 Uiso 0.422(9) 1 calc R U P B 4
C100 C -0.2687(17) 0.5910(10) -0.6616(10) 0.055(6) Uani 0.422(9) 1 d D U P B 4
H148 H -0.2090 0.6127 -0.6664 0.066 Uiso 0.422(9) 1 calc R U P B 4
H149 H -0.3243 0.6103 -0.6298 0.066 Uiso 0.422(9) 1 calc R U P B 4
C101 C -0.3096(15) 0.6224(10) -0.7410(9) 0.045(5) Uani 0.422(9) 1 d D U P B 4
H150 H -0.2509 0.6197 -0.7781 0.054 Uiso 0.422(9) 1 calc R U P B 4
H151 H -0.3554 0.5907 -0.7403 0.054 Uiso 0.422(9) 1 calc R U P B 4
C102 C -0.3692(16) 0.7073(11) -0.7583(12) 0.041(5) Uani 0.422(9) 1 d D U P B 4
H152 H -0.4261 0.7087 -0.7206 0.061 Uiso 0.422(9) 1 calc R U P B 4
H153 H -0.3973 0.7303 -0.8067 0.061 Uiso 0.422(9) 1 calc R U P B 4
H154 H -0.3225 0.7377 -0.7589 0.061 Uiso 0.422(9) 1 calc R U P B 4
C103 C 0.2123(4) 0.0477(4) -0.1824(3) 0.0307(14) Uani 1 1 d . . . . .
H155 H 0.2433 0.0219 -0.2144 0.037 Uiso 1 1 calc R U . . .
C104 C 0.1909(4) 0.0036(3) -0.1072(3) 0.0226(12) Uani 1 1 d . . . . .
N4 N 0.2152(3) -0.0808(3) -0.0713(3) 0.0243(11) Uani 1 1 d . . . . .
C105 C 0.2621(4) -0.1250(4) -0.1077(3) 0.0287(14) Uani 1 1 d . . . . .
H156 H 0.2747 -0.0985 -0.1594 0.034 Uiso 1 1 calc R U . . .
C106 C 0.2959(4) -0.2091(3) -0.0763(3) 0.0251(13) Uani 1 1 d . . . . .
C107 C 0.3518(5) -0.2470(4) -0.1226(3) 0.0320(14) Uani 1 1 d . . . . .
H157 H 0.3619 -0.2162 -0.1738 0.038 Uiso 1 1 calc R U . . .
C108 C 0.3919(5) -0.3274(4) -0.0953(4) 0.0397(16) Uani 1 1 d . . . . .
H158 H 0.4298 -0.3518 -0.1272 0.048 Uiso 1 1 calc R U . . .
C109 C 0.3764(5) -0.3730(4) -0.0199(4) 0.0375(16) Uani 1 1 d . . . . .
H159 H 0.4050 -0.4285 -0.0011 0.045 Uiso 1 1 calc R U . . .
C110 C 0.3198(5) -0.3390(4) 0.0288(3) 0.0312(14) Uani 1 1 d . . . . .
C111 C 0.2775(4) -0.2552(3) 0.0003(3) 0.0281(13) Uani 1 1 d . . . . .
O8 O 0.2196(3) -0.2246(2) 0.0455(2) 0.0298(9) Uani 1 1 d . . . . .
O9 O -0.0285(4) 0.2274(3) -0.0040(3) 0.0538(13) Uani 1 1 d . . . . .
H160 H -0.0746 0.2315 -0.0289 0.081 Uiso 1 1 calc R U . . .
C112 C -0.0234(6) 0.3045(4) -0.0155(5) 0.059(2) Uani 1 1 d . . . . .
H161 H -0.0816 0.3444 -0.0445 0.071 Uiso 1 1 calc R U . . .
H162 H 0.0422 0.3155 -0.0443 0.071 Uiso 1 1 calc R U . . .
C113 C -0.0285(8) 0.3115(5) 0.0553(5) 0.077(3) Uani 1 1 d . . . . .
H163 H -0.0948 0.3031 0.0829 0.116 Uiso 1 1 calc R U . . .
H164 H -0.0227 0.3644 0.0455 0.116 Uiso 1 1 calc R U . . .
H165 H 0.0286 0.2717 0.0844 0.116 Uiso 1 1 calc R U . . .

loop_
_atom_site_aniso_label
_atom_site_aniso_U_11
_atom_site_aniso_U_22
_atom_site_aniso_U_33
_atom_site_aniso_U_23
_atom_site_aniso_U_13
_atom_site_aniso_U_12
Ni1 0.0206(4) 0.0310(4) 0.0252(4) -0.0130(3) -0.0023(3) -0.0026(3)
O1 0.025(2) 0.031(2) 0.029(2) -0.0133(19) -0.0064(18) 0.0005(18)
C1 0.014(3) 0.047(4) 0.029(3) -0.023(3) -0.003(2) -0.004(3)
C2 0.027(3) 0.037(4) 0.034(4) -0.021(3) -0.006(3) 0.004(3)
C3 0.018(3) 0.049(4) 0.032(3) -0.025(3) 0.002(3) -0.004(3)
C4 0.020(3) 0.038(4) 0.023(3) -0.015(3) -0.006(2) -0.006(3)
C5 0.024(3) 0.056(4) 0.020(3) -0.012(3) 0.002(3) -0.006(3)
C6 0.030(4) 0.043(4) 0.030(3) -0.013(3) -0.006(3) -0.003(3)
C7 0.034(4) 0.038(4) 0.020(3) -0.002(3) -0.002(3) -0.008(3)
C8 0.026(3) 0.040(4) 0.028(3) -0.012(3) -0.005(3) -0.010(3)
C9 0.019(3) 0.045(4) 0.027(3) -0.010(3) -0.008(3) -0.015(3)
C10 0.013(3) 0.033(3) 0.028(3) -0.015(3) -0.002(2) -0.001(2)
C11 0.023(3) 0.028(3) 0.027(3) -0.014(3) -0.006(3) -0.006(3)
N1 0.013(2) 0.035(3) 0.029(3) -0.019(2) -0.003(2) 0.000(2)
C12 0.018(3) 0.037(4) 0.030(3) -0.021(3) -0.004(3) 0.002(3)
C13 0.024(3) 0.038(4) 0.026(3) -0.015(3) 0.001(3) -0.006(3)
C14 0.017(3) 0.031(3) 0.035(3) -0.013(3) -0.003(3) -0.001(3)
O2 0.037(3) 0.025(2) 0.031(2) -0.0137(19) 0.0041(19) -0.0020(19)
C15 0.026(3) 0.033(3) 0.030(3) -0.011(3) 0.002(3) -0.004(3)
C16 0.030(3) 0.031(3) 0.036(4) -0.018(3) 0.000(3) -0.003(3)
C17 0.028(3) 0.032(3) 0.040(4) -0.015(3) -0.007(3) 0.001(3)
C18 0.031(4) 0.038(4) 0.048(4) -0.020(3) -0.004(3) -0.001(3)
C19 0.028(4) 0.040(4) 0.046(4) -0.023(3) -0.005(3) -0.002(3)
C20 0.035(4) 0.041(4) 0.041(4) -0.023(3) -0.005(3) 0.001(3)
C21 0.044(4) 0.033(4) 0.036(4) -0.017(3) -0.007(3) 0.000(3)
C22 0.053(5) 0.036(4) 0.048(4) -0.019(4) -0.004(4) 0.001(3)
C23 0.049(5) 0.048(5) 0.079(6) -0.021(5) 0.008(4) 0.004(4)
C24 0.052(5) 0.071(6) 0.065(6) -0.024(5) 0.013(4) -0.001(5)
C25 0.097(8) 0.088(7) 0.054(5) -0.028(5) 0.000(5) -0.033(6)
C26 0.085(7) 0.093(7) 0.063(6) -0.031(6) -0.005(5) -0.025(6)
C27 0.018(3) 0.043(4) 0.029(3) -0.021(3) 0.000(3) -0.005(3)
O3 0.027(2) 0.030(2) 0.034(2) -0.018(2) 0.0025(19) -0.0020(19)
C28 0.027(3) 0.042(4) 0.018(3) -0.010(3) -0.003(3) -0.005(3)
C29 0.038(4) 0.046(4) 0.043(4) -0.030(4) -0.002(3) 0.003(3)
C30 0.038(4) 0.060(5) 0.036(4) -0.033(4) -0.001(3) 0.006(3)
C31 0.061(5) 0.075(6) 0.053(5) -0.041(5) 0.010(4) -0.025(5)
C32 0.047(5) 0.076(6) 0.048(4) -0.034(4) 0.015(4) -0.028(4)
C33 0.043(4) 0.069(5) 0.045(4) -0.031(4) 0.006(4) -0.013(4)
C34 0.049(5) 0.052(5) 0.051(5) -0.024(4) -0.001(4) -0.011(4)
C35 0.042(4) 0.057(5) 0.049(4) -0.025(4) -0.001(4) -0.015(4)
C36 0.059(5) 0.050(5) 0.038(4) -0.022(4) 0.001(4) -0.012(4)
C37 0.076(6) 0.052(5) 0.044(5) -0.017(4) 0.003(4) -0.005(4)
C38 0.108(8) 0.068(6) 0.065(6) -0.029(5) 0.008(6) 0.015(6)
C39 0.180(13) 0.086(8) 0.058(6) -0.009(6) 0.002(7) 0.076(8)
C40 0.023(3) 0.033(3) 0.024(3) -0.015(3) 0.003(2) -0.008(3)
C41 0.013(3) 0.032(3) 0.033(3) -0.018(3) -0.006(2) -0.003(3)
N2 0.021(3) 0.028(3) 0.023(3) -0.011(2) -0.006(2) -0.002(2)
C42 0.029(3) 0.039(4) 0.030(3) -0.019(3) -0.008(3) -0.004(3)
C43 0.024(3) 0.024(3) 0.028(3) -0.009(3) -0.007(3) -0.002(3)
C44 0.038(4) 0.037(4) 0.032(3) -0.016(3) -0.002(3) -0.008(3)
C45 0.050(4) 0.025(3) 0.034(4) -0.007(3) -0.002(3) -0.002(3)
C46 0.048(4) 0.028(3) 0.034(4) -0.008(3) -0.002(3) -0.009(3)
C47 0.033(4) 0.031(3) 0.039(4) -0.017(3) -0.010(3) -0.003(3)
C48 0.024(3) 0.029(3) 0.029(3) -0.008(3) -0.005(3) -0.005(3)
O4 0.030(2) 0.033(2) 0.028(2) -0.012(2) 0.0009(19) -0.007(2)
C49 0.030(4) 0.038(4) 0.033(4) -0.015(3) -0.004(3) 0.000(3)
C50 0.039(4) 0.029(3) 0.029(3) -0.010(3) -0.002(3) -0.005(3)
C51 0.054(5) 0.035(4) 0.047(4) -0.020(3) -0.003(4) 0.001(3)
C52 0.031(4) 0.028(3) 0.037(4) -0.013(3) -0.001(3) -0.001(3)
Ni2 0.0207(4) 0.0296(4) 0.0283(4) -0.0134(4) -0.0035(3) -0.0024(3)
O5 0.023(2) 0.028(2) 0.035(2) -0.015(2) -0.0061(18) -0.0018(18)
C53 0.017(3) 0.029(3) 0.029(3) -0.013(3) 0.001(2) -0.011(3)
C54 0.026(3) 0.029(3) 0.032(3) -0.011(3) -0.001(3) -0.005(3)
C55 0.021(3) 0.044(4) 0.025(3) -0.005(3) -0.002(3) -0.008(3)
C56 0.020(3) 0.046(4) 0.033(3) -0.019(3) -0.001(3) -0.012(3)
C57 0.040(4) 0.046(4) 0.022(3) -0.011(3) -0.001(3) -0.007(3)
C58 0.029(4) 0.052(4) 0.039(4) -0.025(4) -0.001(3) -0.011(3)
C59 0.022(3) 0.039(4) 0.051(4) -0.027(3) -0.007(3) 0.000(3)
C60 0.020(3) 0.040(4) 0.035(3) -0.017(3) -0.007(3) -0.007(3)
C61 0.013(3) 0.037(4) 0.032(3) -0.017(3) -0.005(2) 0.000(3)
C62 0.015(3) 0.035(3) 0.026(3) -0.013(3) -0.007(2) -0.004(3)
C63 0.019(3) 0.024(3) 0.027(3) -0.011(3) -0.009(2) 0.002(2)
N3 0.016(2) 0.025(3) 0.026(3) -0.011(2) -0.005(2) 0.000(2)
C64 0.025(3) 0.031(3) 0.029(3) -0.014(3) -0.005(3) -0.003(3)
C65 0.028(3) 0.039(4) 0.027(3) -0.017(3) -0.003(3) -0.004(3)
C66 0.038(4) 0.022(3) 0.035(4) -0.010(3) -0.007(3) 0.003(3)
O6 0.054(3) 0.030(3) 0.043(3) -0.004(2) 0.005(2) 0.009(2)
C67 0.020(4) 0.041(5) 0.041(5) -0.020(4) -0.006(4) -0.003(4)
C68 0.034(17) 0.049(19) 0.07(2) -0.040(18) -0.001(15) 0.000(14)
C69 0.044(5) 0.031(4) 0.087(6) -0.016(4) -0.025(4) 0.003(3)
C70 0.027(4) 0.114(8) 0.070(6) -0.057(6) 0.001(4) -0.019(5)
C71 0.078(6) 0.039(5) 0.063(5) -0.002(4) -0.016(5) -0.002(4)
C72 0.038(5) 0.111(8) 0.078(6) -0.065(6) 0.006(4) -0.011(5)
C73 0.078(6) 0.049(5) 0.047(5) 0.010(4) -0.027(4) -0.016(5)
C74 0.034(4) 0.075(6) 0.082(6) -0.034(5) 0.006(4) -0.008(4)
C75 0.105(8) 0.050(5) 0.062(6) -0.006(4) -0.040(5) -0.029(5)
C76 0.040(5) 0.088(7) 0.079(6) -0.034(6) -0.005(4) -0.014(5)
C77 0.084(6) 0.062(5) 0.045(5) -0.024(4) -0.014(4) -0.029(5)
C78 0.057(6) 0.075(6) 0.088(7) -0.044(6) -0.002(5) -0.003(5)
C79 0.086(7) 0.090(7) 0.084(7) -0.051(6) 0.015(6) -0.026(6)
C80 0.022(3) 0.031(3) 0.029(3) -0.009(3) -0.007(3) 0.003(3)
O7 0.033(2) 0.038(3) 0.024(2) -0.009(2) -0.0026(19) 0.004(2)
C81 0.034(4) 0.041(4) 0.032(4) -0.017(3) -0.004(3) -0.002(3)
C82 0.042(4) 0.054(5) 0.031(4) -0.004(3) 0.000(3) -0.003(4)
C83 0.055(9) 0.042(9) 0.015(7) -0.003(6) -0.006(5) -0.001(7)
C84 0.067(9) 0.054(8) 0.039(8) 0.000(6) -0.017(7) -0.025(6)
C85 0.061(10) 0.077(11) 0.060(10) -0.018(8) -0.013(7) -0.007(7)
C86 0.021(9) 0.19(2) 0.098(14) -0.058(13) 0.011(8) -0.026(8)
C87 0.085(12) 0.077(12) 0.138(14) -0.053(11) 0.028(11) -0.025(8)
C88 0.15(2) 0.25(3) 0.089(13) 0.043(18) 0.092(12) 0.13(2)
C89 0.097(18) 0.17(2) 0.21(2) -0.117(18) -0.050(16) 0.058(16)
C90 0.11(2) 0.16(2) 0.123(18) -0.064(16) 0.021(13) -0.042(16)
C91 0.10(2) 0.29(4) 0.129(15) -0.07(2) -0.003(13) 0.09(2)
C92 0.026(15) 0.16(3) 0.133(16) -0.073(16) 0.025(12) -0.028(16)
C93 0.072(17) 0.083(19) 0.038(13) -0.023(12) -0.031(11) 0.011(12)
C94 0.090(18) 0.082(18) 0.079(17) -0.013(13) -0.021(13) 0.041(13)
C95 0.069(16) 0.068(15) 0.068(15) -0.008(12) -0.005(11) 0.010(9)
C96 0.14(3) 0.066(15) 0.08(2) 0.004(14) -0.044(19) -0.025(14)
C97 0.17(3) 0.065(14) 0.11(2) 0.035(14) -0.079(19) -0.033(14)
C98 0.060(18) 0.140(19) 0.026(11) -0.003(11) 0.017(11) 0.018(15)
C99 0.24(4) 0.066(13) 0.19(3) -0.024(16) -0.18(3) 0.01(2)
C100 0.027(10) 0.072(12) 0.045(10) -0.011(9) 0.006(8) -0.010(10)
C101 0.027(10) 0.052(10) 0.049(10) -0.022(9) -0.007(8) 0.006(9)
C102 0.007(12) 0.062(10) 0.057(12) -0.035(9) 0.007(8) -0.001(8)
C103 0.020(3) 0.044(4) 0.029(3) -0.016(3) -0.002(3) -0.007(3)
C104 0.012(3) 0.029(3) 0.027(3) -0.014(3) -0.007(2) 0.001(2)
N4 0.017(2) 0.024(3) 0.037(3) -0.017(2) -0.007(2) -0.001(2)
C105 0.020(3) 0.037(4) 0.031(3) -0.013(3) -0.013(3) -0.003(3)
C106 0.025(3) 0.020(3) 0.032(3) -0.015(3) -0.010(3) 0.002(2)
C107 0.035(4) 0.036(4) 0.029(3) -0.016(3) -0.006(3) -0.008(3)
C108 0.038(4) 0.039(4) 0.048(4) -0.028(4) -0.004(3) 0.000(3)
C109 0.032(4) 0.038(4) 0.054(4) -0.031(4) -0.011(3) 0.000(3)
C110 0.029(3) 0.032(3) 0.036(4) -0.019(3) -0.004(3) -0.002(3)
C111 0.024(3) 0.026(3) 0.033(3) -0.014(3) -0.006(3) 0.000(3)
O8 0.028(2) 0.031(2) 0.033(2) -0.019(2) 0.0000(18) -0.0034(19)
O9 0.048(3) 0.044(3) 0.069(4) -0.026(3) -0.011(3) -0.002(2)
C112 0.046(5) 0.050(5) 0.092(7) -0.040(5) -0.014(4) -0.003(4)
C113 0.112(8) 0.051(5) 0.070(6) -0.031(5) -0.024(6) 0.001(5)

loop_
_atom_type_symbol
_atom_type_description
_atom_type_scat_dispersion_real
_atom_type_scat_dispersion_imag
_atom_type_scat_source
C C 0.0033 0.0016 'International Tables Vol C Tables 4.2.6.8 and 6.1.1.4'
H H 0.0000 0.0000 'International Tables Vol C Tables 4.2.6.8 and 6.1.1.4'
N N 0.0061 0.0033 'International Tables Vol C Tables 4.2.6.8 and 6.1.1.4'
Ni Ni 0.3393 1.1124 'International Tables Vol C Tables 4.2.6.8 and 6.1.1.4'
O O 0.0106 0.0060 'International Tables Vol C Tables 4.2.6.8 and 6.1.1.4'

loop_
_geom_angle_atom_site_label_1
_geom_angle_atom_site_label_2
_geom_angle_atom_site_label_3
_geom_angle
O4 Ni1 O1 84.01(18)
O4 Ni1 N1 177.97(19)
O1 Ni1 N1 94.58(19)
O4 Ni1 N2 95.49(19)
O1 Ni1 N2 179.49(19)
N1 Ni1 N2 85.9(2)
C1 O1 Ni1 127.9(4)
O1 C1 C10 125.5(5)
O1 C1 C2 116.3(6)
C10 C1 C2 118.2(5)
C3 C2 C1 122.3(6)
C3 C2 H1 118.9
C1 C2 H1 118.9
C2 C3 C4 121.1(5)
C2 C3 H2 119.4
C4 C3 H2 119.4
C5 C4 C9 119.3(6)
C5 C4 C3 121.6(5)
C9 C4 C3 119.1(5)
C6 C5 C4 121.6(6)
C6 C5 H3 119.2
C4 C5 H3 119.2
C5 C6 C7 118.7(6)
C5 C6 H4 120.7
C7 C6 H4 120.7
C8 C7 C6 122.4(6)
C8 C7 H5 118.8
C6 C7 H5 118.8
C7 C8 C9 120.5(6)
C7 C8 H6 119.8
C9 C8 H6 119.8
C8 C9 C4 117.6(5)
C8 C9 C10 123.3(5)
C4 C9 C10 119.1(5)
C11 C10 C1 119.7(5)
C11 C10 C9 120.3(5)
C1 C10 C9 120.0(5)
N1 C11 C10 125.6(5)
N1 C11 H7 117.2
C10 C11 H7 117.2
C11 N1 C12 119.3(5)
C11 N1 Ni1 126.8(4)
C12 N1 Ni1 113.9(4)
C41 C12 C13 119.8(5)
C41 C12 N1 113.5(5)
C13 C12 N1 126.7(5)
C14 C13 C12 119.8(6)
C14 C13 H8 120.1
C12 C13 H8 120.1
O2 C14 C13 125.0(5)
O2 C14 C27 114.9(5)
C13 C14 C27 120.1(6)
C14 O2 C15 118.2(4)
O2 C15 C16 107.6(5)
O2 C15 H9 110.2
C16 C15 H9 110.2
O2 C15 H10 110.2
C16 C15 H10 110.2
H9 C15 H10 108.5
C15 C16 C17 111.0(5)
C15 C16 H11 109.4
C17 C16 H11 109.4
C15 C16 H12 109.4
C17 C16 H12 109.4
H11 C16 H12 108.0
C16 C17 C18 113.7(5)
C16 C17 H13 108.8
C18 C17 H13 108.8
C16 C17 H14 108.8
C18 C17 H14 108.8
H13 C17 H14 107.7
C17 C18 C19 115.0(5)
C17 C18 H15 108.5
C19 C18 H15 108.5
C17 C18 H16 108.5
C19 C18 H16 108.5
H15 C18 H16 107.5
C20 C19 C18 113.4(5)
C20 C19 H17 108.9
C18 C19 H17 108.9
C20 C19 H18 108.9
C18 C19 H18 108.9
H17 C19 H18 107.7
C21 C20 C19 112.4(5)
C21 C20 H19 109.1
C19 C20 H19 109.1
C21 C20 H20 109.1
C19 C20 H20 109.1
H19 C20 H20 107.9
C20 C21 C22 113.3(5)
C20 C21 H21 108.9
C22 C21 H21 108.9
C20 C21 H22 108.9
C22 C21 H22 108.9
H21 C21 H22 107.7
C21 C22 C23 112.6(6)
C21 C22 H23 109.1
C23 C22 H23 109.1
C21 C22 H24 109.1
C23 C22 H24 109.1
H23 C22 H24 107.8
C22 C23 C24 116.1(6)
C22 C23 H25 108.3
C24 C23 H25 108.3
C22 C23 H26 108.3
C24 C23 H26 108.3
H25 C23 H26 107.4
C25 C24 C23 113.2(7)
C25 C24 H27 108.9
C23 C24 H27 108.9
C25 C24 H28 108.9
C23 C24 H28 108.9
H27 C24 H28 107.7
C24 C25 C26 114.5(7)
C24 C25 H29 108.6
C26 C25 H29 108.6
C24 C25 H30 108.6
C26 C25 H30 108.6
H29 C25 H30 107.6
C25 C26 H31 109.5
C25 C26 H32 109.5
H31 C26 H32 109.5
C25 C26 H33 109.5
H31 C26 H33 109.5
H32 C26 H33 109.5
O3 C27 C40 125.6(5)
O3 C27 C14 114.3(5)
C40 C27 C14 120.1(5)
C27 O3 C28 118.0(4)
O3 C28 C29 106.4(5)
O3 C28 H34 110.4
C29 C28 H34 110.4
O3 C28 H35 110.4
C29 C28 H35 110.4
H34 C28 H35 108.6
C28 C29 C30 111.5(5)
C28 C29 H36 109.3
C30 C29 H36 109.3
C28 C29 H37 109.3
C30 C29 H37 109.3
H36 C29 H37 108.0
C31 C30 C29 112.2(6)
C31 C30 H38 109.2
C29 C30 H38 109.2
C31 C30 H39 109.2
C29 C30 H39 109.2
H38 C30 H39 107.9
C30 C31 C32 114.9(7)
C30 C31 H40 108.5
C32 C31 H40 108.5
C30 C31 H41 108.5
C32 C31 H41 108.5
H40 C31 H41 107.5
C33 C32 C31 113.8(6)
C33 C32 H42 108.8
C31 C32 H42 108.8
C33 C32 H43 108.8
C31 C32 H43 108.8
H42 C32 H43 107.7
C34 C33 C32 114.0(6)
C34 C33 H44 108.8
C32 C33 H44 108.8
C34 C33 H45 108.8
C32 C33 H45 108.8
H44 C33 H45 107.7
C33 C34 C35 114.5(6)
C33 C34 H46 108.6
C35 C34 H46 108.6
C33 C34 H47 108.6
C35 C34 H47 108.6
H46 C34 H47 107.6
C36 C35 C34 113.9(6)
C36 C35 H48 108.8
C34 C35 H48 108.8
C36 C35 H49 108.8
C34 C35 H49 108.8
H48 C35 H49 107.7
C35 C36 C37 114.7(6)
C35 C36 H50 108.6
C37 C36 H50 108.6
C35 C36 H51 108.6
C37 C36 H51 108.6
H50 C36 H51 107.6
C38 C37 C36 114.3(6)
C38 C37 H52 108.7
C36 C37 H52 108.7
C38 C37 H53 108.7
C36 C37 H53 108.7
H52 C37 H53 107.6
C39 C38 C37 115.6(8)
C39 C38 H54 108.4
C37 C38 H54 108.4
C39 C38 H55 108.4
C37 C38 H55 108.4
H54 C38 H55 107.4
C38 C39 H56 109.5
C38 C39 H57 109.5
H56 C39 H57 109.5
C38 C39 H58 109.5
H56 C39 H58 109.5
H57 C39 H58 109.5
C27 C40 C41 118.8(5)
C27 C40 H59 120.6
C41 C40 H59 120.6
C12 C41 C40 121.5(5)
C12 C41 N2 114.2(5)
C40 C41 N2 124.3(5)
C42 N2 C41 122.3(5)
C42 N2 Ni1 125.1(4)
C41 N2 Ni1 112.5(4)
N2 C42 C43 126.1(5)
N2 C42 H60 116.9
C43 C42 H60 116.9
C42 C43 C44 119.2(5)
C42 C43 C48 121.9(5)
C44 C43 C48 119.0(5)
C45 C44 C43 122.0(6)
C45 C44 H61 119.0
C43 C44 H61 119.0
C44 C45 C46 118.4(6)
C44 C45 H62 120.8
C46 C45 H62 120.8
C47 C46 C45 123.6(6)
C47 C46 H63 118.2
C45 C46 H63 118.2
C46 C47 C48 118.1(6)
C46 C47 C49 122.4(6)
C48 C47 C49 119.5(5)
O4 C48 C43 123.2(5)
O4 C48 C47 117.8(5)
C43 C48 C47 119.0(5)
C48 O4 Ni1 128.0(4)
C50 C49 C47 110.7(5)
C50 C49 H64 109.5
C47 C49 H64 109.5
C50 C49 H65 109.5
C47 C49 H65 109.5
H64 C49 H65 108.1
C51 C50 C49 122.0(6)
C51 C50 C52 122.2(6)
C49 C50 C52 115.8(5)
C50 C51 H66 120.0
C50 C51 H67 120.0
H66 C51 H67 120.0
C50 C52 C110 113.1(5)
C50 C52 H68 109.0
C110 C52 H68 109.0
C50 C52 H69 109.0
C110 C52 H69 109.0
H68 C52 H69 107.8
O5 Ni2 N3 94.25(19)
O5 Ni2 O8 84.18(17)
N3 Ni2 O8 177.73(19)
O5 Ni2 N4 179.4(2)
N3 Ni2 N4 86.3(2)
O8 Ni2 N4 95.27(18)
C53 O5 Ni2 128.4(4)
O5 C53 C62 124.6(5)
O5 C53 C54 116.1(5)
C62 C53 C54 119.3(5)
C55 C54 C53 120.6(6)
C55 C54 H70 119.7
C53 C54 H70 119.7
C54 C55 C56 122.5(6)
C54 C55 H71 118.7
C56 C55 H71 118.7
C61 C56 C57 120.1(6)
C61 C56 C55 118.9(5)
C57 C56 C55 120.9(6)
C58 C57 C56 120.9(6)
C58 C57 H72 119.6
C56 C57 H72 119.6
C57 C58 C59 119.5(6)
C57 C58 H73 120.3
C59 C58 H73 120.3
C60 C59 C58 120.6(6)
C60 C59 H74 119.7
C58 C59 H74 119.7
C59 C60 C61 121.3(6)
C59 C60 H75 119.4
C61 C60 H75 119.4
C60 C61 C56 117.6(5)
C60 C61 C62 123.4(5)
C56 C61 C62 119.0(5)
C53 C62 C63 120.9(5)
C53 C62 C61 119.5(5)
C63 C62 C61 119.5(5)
N3 C63 C62 123.8(5)
N3 C63 H76 118.1
C62 C63 H76 118.1
C63 N3 C64 119.6(5)
C63 N3 Ni2 127.9(4)
C64 N3 Ni2 112.5(4)
C104 C64 C65 119.5(5)
C104 C64 N3 114.8(5)
C65 C64 N3 125.7(5)
C66 C65 C64 119.6(6)
C66 C65 H77 120.2
C64 C65 H77 120.2
C65 C66 O6 119.6(5)
C65 C66 C80 121.3(6)
O6 C66 C80 118.9(5)
C67 O6 C66 115.8(6)
C66 O6 C68 115.2(12)
O6 C67 C69 111.8(6)
O6 C67 H78 109.3
C69 C67 H78 109.3
O6 C67 H79 109.3
C69 C67 H79 109.3
H78 C67 H79 107.9
O6 C68 C69 94.9(17)
O6 C68 H80 112.8
C69 C68 H80 112.8
O6 C68 H81 112.8
C69 C68 H81 112.8
H80 C68 H81 110.2
C67 C69 C70 109.2(6)
C70 C69 C68 129.8(11)
C67 C69 H82 109.8
C70 C69 H82 109.8
C67 C69 H83 109.8
C70 C69 H83 109.8
H82 C69 H83 108.3
C70 C69 H84 104.8
C68 C69 H84 104.8
C70 C69 H85 104.8
C68 C69 H85 104.8
H84 C69 H85 105.8
C69 C70 C71 110.6(6)
C69 C70 H86 109.5
C71 C70 H86 109.5
C69 C70 H87 109.5
C71 C70 H87 109.5
H86 C70 H87 108.1
C72 C71 C70 117.0(7)
C72 C71 H88 108.1
C70 C71 H88 108.1
C72 C71 H89 108.1
C70 C71 H89 108.1
H88 C71 H89 107.3
C71 C72 C73 117.8(7)
C71 C72 H90 107.9
C73 C72 H90 107.9
C71 C72 H91 107.9
C73 C72 H91 107.9
H90 C72 H91 107.2
C74 C73 C72 117.9(7)
C74 C73 H92 107.8
C72 C73 H92 107.8
C74 C73 H93 107.8
C72 C73 H93 107.8
H92 C73 H93 107.2
C75 C74 C73 118.4(7)
C75 C74 H94 107.7
C73 C74 H94 107.7
C75 C74 H95 107.7
C73 C74 H95 107.7
H94 C74 H95 107.1
C74 C75 C76 116.2(7)
C74 C75 H96 108.2
C76 C75 H96 108.2
C74 C75 H97 108.2
C76 C75 H97 108.2
H96 C75 H97 107.4
C77 C76 C75 117.1(7)
C77 C76 H98 108.0
C75 C76 H98 108.0
C77 C76 H99 108.0
C75 C76 H99 108.0
H98 C76 H99 107.3
C76 C77 C78 115.8(6)
C76 C77 H100 108.3
C78 C77 H100 108.3
C76 C77 H101 108.3
C78 C77 H101 108.3
H100 C77 H101 107.4
C79 C78 C77 114.7(8)
C79 C78 H102 108.6
C77 C78 H102 108.6
C79 C78 H103 108.6
C77 C78 H103 108.6
H102 C78 H103 107.6
C78 C79 H104 109.5
C78 C79 H105 109.5
H104 C79 H105 109.5
C78 C79 H106 109.5
H104 C79 H106 109.5
H105 C79 H106 109.5
O7 C80 C103 124.8(5)
O7 C80 C66 116.0(5)
C103 C80 C66 119.2(6)
C80 O7 C81 117.8(5)
O7 C81 C82 107.0(5)
O7 C81 H107 110.3
C82 C81 H107 110.3
O7 C81 H108 110.3
C82 C81 H108 110.3
H107 C81 H108 108.6
C81 C82 C83 116.8(7)
C81 C82 C93 109.7(11)
C81 C82 H109 108.1
C83 C82 H109 108.1
C81 C82 H110 108.1
C83 C82 H110 108.1
H109 C82 H110 107.3
C81 C82 H111 109.7
C93 C82 H111 109.7
C81 C82 H112 109.7
C93 C82 H112 109.7
H111 C82 H112 108.2
C84 C83 C82 108.5(10)
C84 C83 H113 110.0
C82 C83 H113 110.0
C84 C83 H114 110.0
C82 C83 H114 110.0
H113 C83 H114 108.4
C85 C84 C83 112.8(11)
C85 C84 H115 109.0
C83 C84 H115 109.0
C85 C84 H116 109.0
C83 C84 H116 109.0
H115 C84 H116 107.8
C86 C85 C84 113.7(12)
C86 C85 H117 108.8
C84 C85 H117 108.8
C86 C85 H118 108.8
C84 C85 H118 108.8
H117 C85 H118 107.7
C85 C86 C87 119.6(15)
C85 C86 H119 107.4
C87 C86 H119 107.4
C85 C86 H120 107.4
C87 C86 H120 107.4
H119 C86 H120 107.0
C88 C87 C86 120.0(15)
C88 C87 H121 107.3
C86 C87 H121 107.3
C88 C87 H122 107.3
C86 C87 H122 107.3
H121 C87 H122 106.9
C87 C88 C89 110.4(18)
C87 C88 H123 109.6
C89 C88 H123 109.6
C87 C88 H124 109.6
C89 C88 H124 109.6
H123 C88 H124 108.1
C90 C89 C88 106.4(18)
C90 C89 H125 110.4
C88 C89 H125 110.4
C90 C89 H126 110.4
C88 C89 H126 110.4
H125 C89 H126 108.6
C89 C90 C91 109.2(19)
C89 C90 H127 109.8
C91 C90 H127 109.8
C89 C90 H128 109.8
C91 C90 H128 109.8
H127 C90 H128 108.3
C92 C91 C90 116(2)
C92 C91 H129 108.3
C90 C91 H129 108.3
C92 C91 H130 108.3
C90 C91 H130 108.3
H129 C91 H130 107.4
C91 C92 H131 109.5
C91 C92 H132 109.5
H131 C92 H132 109.5
C91 C92 H133 109.5
H131 C92 H133 109.5
H132 C92 H133 109.5
C94 C93 C82 111.0(14)
C94 C93 H134 109.4
C82 C93 H134 109.4
C94 C93 H135 109.4
C82 C93 H135 109.4
H134 C93 H135 108.0
C93 C94 C95 114.5(17)
C93 C94 H136 108.6
C95 C94 H136 108.6
C93 C94 H137 108.6
C95 C94 H137 108.6
H136 C94 H137 107.6
C96 C95 C94 110.2(17)
C96 C95 H138 109.6
C94 C95 H138 109.6
C96 C95 H139 109.6
C94 C95 H139 109.6
H138 C95 H139 108.1
C97 C96 C95 110.8(19)
C97 C96 H140 109.5
C95 C96 H140 109.5
C97 C96 H141 109.5
C95 C96 H141 109.5
H140 C96 H141 108.1
C98 C97 C96 114(2)
C98 C97 H142 108.7
C96 C97 H142 108.7
C98 C97 H143 108.7
C96 C97 H143 108.7
H142 C97 H143 107.6
C97 C98 C99 107.6(18)
C97 C98 H144 110.2
C99 C98 H144 110.2
C97 C98 H145 110.2
C99 C98 H145 110.2
H144 C98 H145 108.5
C100 C99 C98 115.7(18)
C100 C99 H146 108.4
C98 C99 H146 108.4
C100 C99 H147 108.4
C98 C99 H147 108.4
H146 C99 H147 107.4
C99 C100 C101 112.1(16)
C99 C100 H148 109.2
C101 C100 H148 109.2
C99 C100 H149 109.2
C101 C100 H149 109.2
H148 C100 H149 107.9
C102 C101 C100 105.1(15)
C102 C101 H150 110.7
C100 C101 H150 110.7
C102 C101 H151 110.7
C100 C101 H151 110.7
H150 C101 H151 108.8
C101 C102 H152 109.5
C101 C102 H153 109.5
H152 C102 H153 109.5
C101 C102 H154 109.5
H152 C102 H154 109.5
H153 C102 H154 109.5
C80 C103 C104 118.9(5)
C80 C103 H155 120.5
C104 C103 H155 120.5
C64 C104 C103 121.6(5)
C64 C104 N4 113.1(5)
C103 C104 N4 125.3(5)
C105 N4 C104 121.4(5)
C105 N4 Ni2 125.4(4)
C104 N4 Ni2 113.2(3)
N4 C105 C106 125.8(6)
N4 C105 H156 117.1
C106 C105 H156 117.1
C107 C106 C105 118.4(5)
C107 C106 C111 119.7(5)
C105 C106 C111 121.9(5)
C108 C107 C106 121.5(6)
C108 C107 H157 119.3
C106 C107 H157 119.3
C107 C108 C109 119.4(6)
C107 C108 H158 120.3
C109 C108 H158 120.3
C108 C109 C110 121.8(6)
C108 C109 H159 119.1
C110 C109 H159 119.1
C109 C110 C111 118.8(6)
C109 C110 C52 120.8(6)
C111 C110 C52 120.4(5)
O8 C111 C106 122.9(5)
O8 C111 C110 118.2(5)
C106 C111 C110 118.8(5)
C111 O8 Ni2 127.3(4)
C112 O9 H160 109.5
O9 C112 C113 111.6(7)
O9 C112 H161 109.3
C113 C112 H161 109.3
O9 C112 H162 109.3
C113 C112 H162 109.3
H161 C112 H162 108.0
C112 C113 H163 109.5
C112 C113 H164 109.5
H163 C113 H164 109.5
C112 C113 H165 109.5
H163 C113 H165 109.5
H164 C113 H165 109.5

loop_
_geom_bond_atom_site_label_1
_geom_bond_atom_site_label_2
_geom_bond_distance
Ni1 O4 1.840(4)
Ni1 O1 1.842(4)
Ni1 N1 1.845(5)
Ni1 N2 1.867(5)
O1 C1 1.301(7)
C1 C10 1.426(8)
C1 C2 1.449(8)
C2 C3 1.348(8)
C2 H1 0.9500
C3 C4 1.449(8)
C3 H2 0.9500
C4 C5 1.427(8)
C4 C9 1.429(8)
C5 C6 1.356(9)
C5 H3 0.9500
C6 C7 1.394(8)
C6 H4 0.9500
C7 C8 1.376(8)
C7 H5 0.9500
C8 C9 1.411(8)
C8 H6 0.9500
C9 C10 1.465(8)
C10 C11 1.423(7)
C11 N1 1.326(7)
C11 H7 0.9500
N1 C12 1.421(7)
C12 C41 1.378(8)
C12 C13 1.406(8)
C13 C14 1.376(8)
C13 H8 0.9500
C14 O2 1.370(7)
C14 C27 1.427(8)
O2 C15 1.433(6)
C15 C16 1.508(8)
C15 H9 0.9900
C15 H10 0.9900
C16 C17 1.529(8)
C16 H11 0.9900
C16 H12 0.9900
C17 C18 1.536(8)
C17 H13 0.9900
C17 H14 0.9900
C18 C19 1.542(8)
C18 H15 0.9900
C18 H16 0.9900
C19 C20 1.534(8)
C19 H17 0.9900
C19 H18 0.9900
C20 C21 1.527(8)
C20 H19 0.9900
C20 H20 0.9900
C21 C22 1.534(9)
C21 H21 0.9900
C21 H22 0.9900
C22 C23 1.537(9)
C22 H23 0.9900
C22 H24 0.9900
C23 C24 1.544(10)
C23 H25 0.9900
C23 H26 0.9900
C24 C25 1.478(11)
C24 H27 0.9900
C24 H28 0.9900
C25 C26 1.529(11)
C25 H29 0.9900
C25 H30 0.9900
C26 H31 0.9800
C26 H32 0.9800
C26 H33 0.9800
C27 O3 1.370(6)
C27 C40 1.384(8)
O3 C28 1.451(6)
C28 C29 1.520(8)
C28 H34 0.9900
C28 H35 0.9900
C29 C30 1.544(8)
C29 H36 0.9900
C29 H37 0.9900
C30 C31 1.503(9)
C30 H38 0.9900
C30 H39 0.9900
C31 C32 1.533(9)
C31 H40 0.9900
C31 H41 0.9900
C32 C33 1.532(9)
C32 H42 0.9900
C32 H43 0.9900
C33 C34 1.518(9)
C33 H44 0.9900
C33 H45 0.9900
C34 C35 1.546(9)
C34 H46 0.9900
C34 H47 0.9900
C35 C36 1.499(9)
C35 H48 0.9900
C35 H49 0.9900
C36 C37 1.528(10)
C36 H50 0.9900
C36 H51 0.9900
C37 C38 1.520(11)
C37 H52 0.9900
C37 H53 0.9900
C38 C39 1.498(11)
C38 H54 0.9900
C38 H55 0.9900
C39 H56 0.9800
C39 H57 0.9800
C39 H58 0.9800
C40 C41 1.402(7)
C40 H59 0.9500
C41 N2 1.427(7)
N2 C42 1.309(7)
C42 C43 1.419(8)
C42 H60 0.9500
C43 C44 1.421(8)
C43 C48 1.426(8)
C44 C45 1.373(8)
C44 H61 0.9500
C45 C46 1.395(8)
C45 H62 0.9500
C46 C47 1.386(8)
C46 H63 0.9500
C47 C48 1.446(8)
C47 C49 1.522(8)
C48 O4 1.316(7)
C49 C50 1.513(8)
C49 H64 0.9900
C49 H65 0.9900
C50 C51 1.311(8)
C50 C52 1.513(8)
C51 H66 0.9500
C51 H67 0.9500
C52 C110 1.528(8)
C52 H68 0.9900
C52 H69 0.9900
Ni2 O5 1.834(4)
Ni2 N3 1.852(5)
Ni2 O8 1.860(4)
Ni2 N4 1.862(5)
O5 C53 1.309(6)
C53 C62 1.415(8)
C53 C54 1.438(8)
C54 C55 1.349(8)
C54 H70 0.9500
C55 C56 1.433(8)
C55 H71 0.9500
C56 C61 1.412(8)
C56 C57 1.430(8)
C57 C58 1.358(9)
C57 H72 0.9500
C58 C59 1.406(9)
C58 H73 0.9500
C59 C60 1.391(8)
C59 H74 0.9500
C60 C61 1.407(8)
C60 H75 0.9500
C61 C62 1.468(8)
C62 C63 1.444(7)
C63 N3 1.310(7)
C63 H76 0.9500
N3 C64 1.434(7)
C64 C104 1.376(7)
C64 C65 1.397(8)
C65 C66 1.373(8)
C65 H77 0.9500
C66 O6 1.390(7)
C66 C80 1.410(8)
O6 C67 1.362(8)
O6 C68 1.54(3)
C67 C69 1.526(10)
C67 H78 0.9900
C67 H79 0.9900
C68 C69 1.70(3)
C68 H80 0.9900
C68 H81 0.9900
C69 C70 1.542(10)
C69 H82 0.9900
C69 H83 0.9900
C69 H84 0.9900
C69 H85 0.9900
C70 C71 1.582(10)
C70 H86 0.9900
C70 H87 0.9900
C71 C72 1.473(10)
C71 H88 0.9900
C71 H89 0.9900
C72 C73 1.500(11)
C72 H90 0.9900
C72 H91 0.9900
C73 C74 1.499(10)
C73 H92 0.9900
C73 H93 0.9900
C74 C75 1.469(11)
C74 H94 0.9900
C74 H95 0.9900
C75 C76 1.524(10)
C75 H96 0.9900
C75 H97 0.9900
C76 C77 1.457(11)
C76 H98 0.9900
C76 H99 0.9900
C77 C78 1.547(11)
C77 H100 0.9900
C77 H101 0.9900
C78 C79 1.458(11)
C78 H102 0.9900
C78 H103 0.9900
C79 H104 0.9800
C79 H105 0.9800
C79 H106 0.9800
C80 O7 1.380(7)
C80 C103 1.386(8)
O7 C81 1.440(7)
C81 C82 1.520(8)
C81 H107 0.9900
C81 H108 0.9900
C82 C83 1.545(12)
C82 C93 1.560(15)
C82 H109 0.9900
C82 H110 0.9900
C82 H111 0.9900
C82 H112 0.9900
C83 C84 1.530(13)
C83 H113 0.9900
C83 H114 0.9900
C84 C85 1.522(14)
C84 H115 0.9900
C84 H116 0.9900
C85 C86 1.508(16)
C85 H117 0.9900
C85 H118 0.9900
C86 C87 1.509(15)
C86 H119 0.9900
C86 H120 0.9900
C87 C88 1.426(17)
C87 H121 0.9900
C87 H122 0.9900
C88 C89 1.533(17)
C88 H123 0.9900
C88 H124 0.9900
C89 C90 1.481(17)
C89 H125 0.9900
C89 H126 0.9900
C90 C91 1.503(17)
C90 H127 0.9900
C90 H128 0.9900
C91 C92 1.464(17)
C91 H129 0.9900
C91 H130 0.9900
C92 H131 0.9800
C92 H132 0.9800
C92 H133 0.9800
C93 C94 1.498(17)
C93 H134 0.9900
C93 H135 0.9900
C94 C95 1.532(16)
C94 H136 0.9900
C94 H137 0.9900
C95 C96 1.520(18)
C95 H138 0.9900
C95 H139 0.9900
C96 C97 1.509(17)
C96 H140 0.9900
C96 H141 0.9900
C97 C98 1.505(18)
C97 H142 0.9900
C97 H143 0.9900
C98 C99 1.556(17)
C98 H144 0.9900
C98 H145 0.9900
C99 C100 1.499(17)
C99 H146 0.9900
C99 H147 0.9900
C100 C101 1.595(17)
C100 H148 0.9900
C100 H149 0.9900
C101 C102 1.515(17)
C101 H150 0.9900
C101 H151 0.9900
C102 H152 0.9800
C102 H153 0.9800
C102 H154 0.9800
C103 C104 1.405(8)
C103 H155 0.9500
C104 N4 1.430(7)
N4 C105 1.317(7)
C105 C106 1.427(8)
C105 H156 0.9500
C106 C107 1.411(8)
C106 C111 1.428(8)
C107 C108 1.374(8)
C107 H157 0.9500
C108 C109 1.402(9)
C108 H158 0.9500
C109 C110 1.404(8)
C109 H159 0.9500
C110 C111 1.434(8)
C111 O8 1.315(6)
O9 C112 1.430(8)
O9 H160 0.8400
C112 C113 1.486(10)
C112 H161 0.9900
C112 H162 0.9900
C113 H163 0.9800
C113 H164 0.9800
C113 H165 0.9800

loop_
_geom_torsion_atom_site_label_1
_geom_torsion_atom_site_label_2
_geom_torsion_atom_site_label_3
_geom_torsion_atom_site_label_4
_geom_torsion
O4 Ni1 O1 C1 179.0(4)
N1 Ni1 O1 C1 -2.4(5)
Ni1 O1 C1 C10 4.0(8)
Ni1 O1 C1 C2 -176.9(4)
O1 C1 C2 C3 179.3(5)
C10 C1 C2 C3 -1.5(8)
C1 C2 C3 C4 3.3(9)
C2 C3 C4 C5 176.1(5)
C2 C3 C4 C9 -1.4(8)
C9 C4 C5 C6 1.0(9)
C3 C4 C5 C6 -176.5(6)
C4 C5 C6 C7 -0.2(9)
C5 C6 C7 C8 -1.0(9)
C6 C7 C8 C9 1.4(9)
C7 C8 C9 C4 -0.5(8)
C7 C8 C9 C10 178.5(5)
C5 C4 C9 C8 -0.6(8)
C3 C4 C9 C8 177.0(5)
C5 C4 C9 C10 -179.7(5)
C3 C4 C9 C10 -2.1(8)
O1 C1 C10 C11 -3.0(8)
C2 C1 C10 C11 177.9(5)
O1 C1 C10 C9 177.0(5)
C2 C1 C10 C9 -2.1(8)
C8 C9 C10 C11 4.8(8)
C4 C9 C10 C11 -176.2(5)
C8 C9 C10 C1 -175.2(5)
C4 C9 C10 C1 3.9(8)
C1 C10 C11 N1 0.9(8)
C9 C10 C11 N1 -179.1(5)
C10 C11 N1 C12 -178.8(5)
C10 C11 N1 Ni1 0.0(8)
O1 Ni1 N1 C11 0.5(5)
N2 Ni1 N1 C11 -179.4(5)
O1 Ni1 N1 C12 179.4(4)
N2 Ni1 N1 C12 -0.5(4)
C11 N1 C12 C41 179.5(5)
Ni1 N1 C12 C41 0.4(6)
C11 N1 C12 C13 -2.0(8)
Ni1 N1 C12 C13 179.0(5)
C41 C12 C13 C14 -0.6(8)
N1 C12 C13 C14 -179.1(5)
C12 C13 C14 O2 178.1(5)
C12 C13 C14 C27 -0.4(9)
C13 C14 O2 C15 -8.4(8)
C27 C14 O2 C15 170.2(5)
C14 O2 C15 C16 -168.7(5)
O2 C15 C16 C17 62.7(6)
C15 C16 C17 C18 -180.0(5)
C16 C17 C18 C19 59.7(7)
C17 C18 C19 C20 54.6(7)
C18 C19 C20 C21 -178.5(5)
C19 C20 C21 C22 170.9(5)
C20 C21 C22 C23 -175.6(6)
C21 C22 C23 C24 171.5(7)
C22 C23 C24 C25 -71.6(10)
C23 C24 C25 C26 -173.7(7)
O2 C14 C27 O3 1.7(7)
C13 C14 C27 O3 -179.6(5)
O2 C14 C27 C40 -178.1(5)
C13 C14 C27 C40 0.6(8)
C40 C27 O3 C28 1.0(8)
C14 C27 O3 C28 -178.9(5)
C27 O3 C28 C29 178.6(5)
O3 C28 C29 C30 177.6(5)
C28 C29 C30 C31 -173.1(6)
C29 C30 C31 C32 174.3(6)
C30 C31 C32 C33 -65.4(9)
C31 C32 C33 C34 -165.8(7)
C32 C33 C34 C35 63.9(9)
C33 C34 C35 C36 54.2(8)
C34 C35 C36 C37 167.4(6)
C35 C36 C37 C38 -178.2(7)
C36 C37 C38 C39 172.3(9)
O3 C27 C40 C41 -179.5(5)
C14 C27 C40 C41 0.3(8)
C13 C12 C41 C40 1.5(8)
N1 C12 C41 C40 -179.9(5)
C13 C12 C41 N2 -178.7(5)
N1 C12 C41 N2 -0.1(7)
C27 C40 C41 C12 -1.3(8)
C27 C40 C41 N2 178.9(5)
C12 C41 N2 C42 -179.2(5)
C40 C41 N2 C42 0.6(8)
C12 C41 N2 Ni1 -0.3(6)
C40 C41 N2 Ni1 179.5(4)
O4 Ni1 N2 C42 -2.2(5)
N1 Ni1 N2 C42 179.3(5)
O4 Ni1 N2 C41 179.0(3)
N1 Ni1 N2 C41 0.4(4)
C41 N2 C42 C43 179.3(5)
Ni1 N2 C42 C43 0.5(8)
N2 C42 C43 C44 -179.8(5)
N2 C42 C43 C48 -0.3(9)
C42 C43 C44 C45 178.5(6)
C48 C43 C44 C45 -1.1(9)
C43 C44 C45 C46 0.4(10)
C44 C45 C46 C47 -0.3(10)
C45 C46 C47 C48 0.8(10)
C45 C46 C47 C49 -178.8(6)
C42 C43 C48 O4 2.8(9)
C44 C43 C48 O4 -177.6(5)
C42 C43 C48 C47 -178.0(5)
C44 C43 C48 C47 1.6(8)
C46 C47 C48 O4 177.8(5)
C49 C47 C48 O4 -2.6(8)
C46 C47 C48 C43 -1.5(9)
C49 C47 C48 C43 178.2(5)
C43 C48 O4 Ni1 -5.6(8)
C47 C48 O4 Ni1 175.2(4)
O1 Ni1 O4 C48 -175.2(5)
N2 Ni1 O4 C48 4.7(5)
C46 C47 C49 C50 64.3(8)
C48 C47 C49 C50 -115.3(6)
C47 C49 C50 C51 -116.2(7)
C47 C49 C50 C52 63.5(7)
C51 C50 C52 C110 -111.8(7)
C49 C50 C52 C110 68.4(7)
N3 Ni2 O5 C53 -0.7(4)
O8 Ni2 O5 C53 -179.1(4)
Ni2 O5 C53 C62 3.8(8)
Ni2 O5 C53 C54 -174.8(3)
O5 C53 C54 C55 -178.4(5)
C62 C53 C54 C55 2.9(8)
C53 C54 C55 C56 1.1(9)
C54 C55 C56 C61 -3.3(9)
C54 C55 C56 C57 175.8(6)
C61 C56 C57 C58 0.0(9)
C55 C56 C57 C58 -179.1(6)
C56 C57 C58 C59 -1.2(9)
C57 C58 C59 C60 0.3(9)
C58 C59 C60 C61 1.7(9)
C59 C60 C61 C56 -2.8(8)
C59 C60 C61 C62 176.8(5)
C57 C56 C61 C60 1.9(8)
C55 C56 C61 C60 -179.0(5)
C57 C56 C61 C62 -177.7(5)
C55 C56 C61 C62 1.4(8)
O5 C53 C62 C63 -3.9(8)
C54 C53 C62 C63 174.7(5)
O5 C53 C62 C61 176.8(5)
C54 C53 C62 C61 -4.7(8)
C60 C61 C62 C53 -177.1(5)
C56 C61 C62 C53 2.5(8)
C60 C61 C62 C63 3.6(8)
C56 C61 C62 C63 -176.8(5)
C53 C62 C63 N3 0.5(8)
C61 C62 C63 N3 179.8(5)
C62 C63 N3 C64 -178.3(5)
C62 C63 N3 Ni2 2.9(8)
O5 Ni2 N3 C63 -2.6(5)
N4 Ni2 N3 C63 177.6(5)
O5 Ni2 N3 C64 178.6(4)
N4 Ni2 N3 C64 -1.3(4)
C63 N3 C64 C104 -176.6(5)
Ni2 N3 C64 C104 2.4(6)
C63 N3 C64 C65 3.3(8)
Ni2 N3 C64 C65 -177.8(5)
C104 C64 C65 C66 1.3(9)
N3 C64 C65 C66 -178.5(5)
C64 C65 C66 O6 -176.5(6)
C64 C65 C66 C80 -1.9(9)
C65 C66 O6 C67 -100.5(7)
C80 C66 O6 C67 84.8(8)
C65 C66 O6 C68 -43.0(15)
C80 C66 O6 C68 142.3(14)
C66 O6 C67 C69 166.7(6)
C68 O6 C67 C69 64.0(15)
C67 O6 C68 C69 -48.6(11)
C66 O6 C68 C69 -152.5(8)
O6 C67 C69 C70 170.5(6)
O6 C67 C69 C68 -62.3(14)
O6 C68 C69 C67 46.8(9)
O6 C68 C69 C70 124.7(12)
C67 C69 C70 C71 173.9(7)
C68 C69 C70 C71 125.8(14)
C69 C70 C71 C72 -174.6(7)
C70 C71 C72 C73 177.0(7)
C71 C72 C73 C74 -176.8(7)
C72 C73 C74 C75 176.8(8)
C73 C74 C75 C76 177.0(7)
C74 C75 C76 C77 175.7(7)
C75 C76 C77 C78 177.5(7)
C76 C77 C78 C79 -179.7(8)
C65 C66 C80 O7 -178.1(5)
O6 C66 C80 O7 -3.4(8)
C65 C66 C80 C103 1.7(9)
O6 C66 C80 C103 176.4(5)
C103 C80 O7 C81 1.9(8)
C66 C80 O7 C81 -178.3(5)
C80 O7 C81 C82 -173.0(5)
O7 C81 C82 C83 -54.0(9)
O7 C81 C82 C93 -84.5(10)
C81 C82 C83 C84 -78.5(12)
C93 C82 C83 C84 4(2)
C82 C83 C84 C85 -174.8(10)
C83 C84 C85 C86 -67(2)
C84 C85 C86 C87 178.0(16)
C85 C86 C87 C88 10(4)
C86 C87 C88 C89 -170(2)
C87 C88 C89 C90 -153(3)
C88 C89 C90 C91 -171(2)
C89 C90 C91 C92 129(3)
C81 C82 C93 C94 82(2)
C83 C82 C93 C94 -28.1(18)
C82 C93 C94 C95 162.8(18)
C93 C94 C95 C96 81(3)
C94 C95 C96 C97 -157(2)
C95 C96 C97 C98 -72(4)
C96 C97 C98 C99 179(3)
C97 C98 C99 C100 -158(3)
C98 C99 C100 C101 174(3)
C99 C100 C101 C102 163(2)
O7 C80 C103 C104 178.8(5)
C66 C80 C103 C104 -1.0(8)
C65 C64 C104 C103 -0.7(8)
N3 C64 C104 C103 179.2(5)
C65 C64 C104 N4 177.8(5)
N3 C64 C104 N4 -2.4(7)
C80 C103 C104 C64 0.5(8)
C80 C103 C104 N4 -177.7(5)
C64 C104 N4 C105 -177.8(5)
C103 C104 N4 C105 0.5(8)
C64 C104 N4 Ni2 1.3(6)
C103 C104 N4 Ni2 179.7(4)
N3 Ni2 N4 C105 179.2(5)
O8 Ni2 N4 C105 -2.5(5)
N3 Ni2 N4 C104 0.0(4)
O8 Ni2 N4 C104 178.4(3)
C104 N4 C105 C106 175.6(5)
Ni2 N4 C105 C106 -3.4(8)
N4 C105 C106 C107 -175.5(5)
N4 C105 C106 C111 2.5(9)
C105 C106 C107 C108 176.1(5)
C111 C106 C107 C108 -1.9(9)
C106 C107 C108 C109 0.5(9)
C107 C108 C109 C110 0.7(9)
C108 C109 C110 C111 -0.4(9)
C108 C109 C110 C52 178.9(5)
C50 C52 C110 C109 52.2(8)
C50 C52 C110 C111 -128.5(6)
C107 C106 C111 O8 -174.8(5)
C105 C106 C111 O8 7.3(9)
C107 C106 C111 C110 2.2(8)
C105 C106 C111 C110 -175.8(5)
C109 C110 C111 O8 176.1(5)
C52 C110 C111 O8 -3.2(8)
C109 C110 C111 C106 -1.0(9)
C52 C110 C111 C106 179.7(5)
C106 C111 O8 Ni2 -15.4(8)
C110 C111 O8 Ni2 167.6(4)
O5 Ni2 O8 C111 -168.0(5)
N4 Ni2 O8 C111 11.9(5)
